data_7247648
loop_
_publ_author_name
'Ovcharenko, Victor'
'Fursova, Elena'
'Letyagin, Gleb'
'Morozov, Vitaly'
'Bogomyakov, Artem'
'Romanenko, Galina'

_publ_section_title
;
 Alternating [ML2(MeOH)2] and [ML2(EtOH)2] layers in low-temperature
 ferromagnets [ML2(MeOH)2][ML2(EtOH)2] (M = CoII, NiII or CoII0.5NiII0.5)
;
_journal_issue 44
_journal_name_full CrystEngComm
_journal_page_first 6194
_journal_page_last 6203
_journal_paper_doi 10.1039/D3CE00912B
_journal_volume 25
_journal_year 2023
_chemical_formula_sum 'C23 H36 Co0.5 F6 N4 Ni0.5 O6'
_chemical_formula_weight 637.38
_space_group_crystal_system monoclinic
_space_group_IT_number 14
_space_group_name_Hall '-P 2ybc'
_space_group_name_H-M_alt 'P 1 21/c 1'
_atom_sites_solution_hydrogens mixed
_audit_block_doi 10.5517/ccdc.csd.cc2bjd4f
_audit_creation_method SHELXL-2018/3
_audit_update_record
;
2022-03-22 deposited with the CCDC.	2023-10-12 downloaded from the CCDC.
;
_cell_angle_alpha 90
_cell_angle_beta 120.036(8)
_cell_angle_gamma 90
_cell_formula_units_Z 4
_cell_length_a 18.333(4)
_cell_length_b 15.836(3)
_cell_length_c 11.701(2)
_cell_measurement_reflns_used 2665
_cell_measurement_temperature 296(2)
_cell_measurement_theta_max 20.98
_cell_measurement_theta_min 2.39
_cell_volume 2940.9(10)
_computing_cell_refinement 'Bruker SAINT'
_computing_data_collection 'Bruker APEX2'
_computing_data_reduction 'Bruker SAINT'
_computing_molecular_graphics 'Bruker SHELXTL'
_computing_publication_material 'Bruker SHELXTL'
_computing_structure_refinement 'SHELXL-2018/3 (Sheldrick, 2018)'
_computing_structure_solution 'SHELXS-97 (Sheldrick 2008)'
_diffrn_ambient_temperature 296(2)
_diffrn_measured_fraction_theta_full 0.998
_diffrn_measured_fraction_theta_max 0.973
_diffrn_measurement_device_type 'Bruker APEX-II CCD'
_diffrn_measurement_method '\f and \w scans'
_diffrn_radiation_type MoK\a
_diffrn_radiation_wavelength 0.71073
_diffrn_reflns_av_R_equivalents 0.1127
_diffrn_reflns_av_unetI/netI 0.1503
_diffrn_reflns_Laue_measured_fraction_full 0.998
_diffrn_reflns_Laue_measured_fraction_max 0.973
_diffrn_reflns_limit_h_max 24
_diffrn_reflns_limit_h_min -24
_diffrn_reflns_limit_k_max 19
_diffrn_reflns_limit_k_min -21
_diffrn_reflns_limit_l_max 15
_diffrn_reflns_limit_l_min -14
_diffrn_reflns_number 27870
_diffrn_reflns_point_group_measured_fraction_full 0.998
_diffrn_reflns_point_group_measured_fraction_max 0.973
_diffrn_reflns_theta_full 25.242
_diffrn_reflns_theta_max 28.494
_diffrn_reflns_theta_min 2.182
_exptl_absorpt_coefficient_mu 0.702
_exptl_absorpt_correction_T_max 0.2917
_exptl_absorpt_correction_T_min 0.2479
_exptl_absorpt_correction_type multi-scan
_exptl_crystal_colour light_brown
_exptl_crystal_density_diffrn 1.440
_exptl_crystal_description block
_exptl_crystal_F_000 1326
_exptl_crystal_size_max 0.25
_exptl_crystal_size_mid 0.24
_exptl_crystal_size_min 0.16
_refine_diff_density_max 0.402
_refine_diff_density_min -0.673
_refine_diff_density_rms 0.069
_refine_ls_extinction_method none
_refine_ls_goodness_of_fit_ref 0.837
_refine_ls_hydrogen_treatment constr
_refine_ls_matrix_type full
_refine_ls_number_parameters 410
_refine_ls_number_reflns 7261
_refine_ls_number_restraints 2
_refine_ls_restrained_S_all 0.838
_refine_ls_R_factor_all 0.1951
_refine_ls_R_factor_gt 0.0592
_refine_ls_shift/su_max 0.000
_refine_ls_shift/su_mean 0.000
_refine_ls_structure_factor_coef Fsqd
_refine_ls_weighting_details 'w=1/[\s^2^(Fo^2^)+(0.0890P)^2^] where P=(Fo^2^+2Fc^2^)/3'
_refine_ls_weighting_scheme calc
_refine_ls_wR_factor_gt 0.1539
_refine_ls_wR_factor_ref 0.1958
_reflns_Friedel_coverage 0.000
_reflns_number_gt 2475
_reflns_number_total 7261
_reflns_threshold_expression 'I > 2\s(I)'
_cod_data_source_file d3ce00912b1.cif
_cod_data_source_block z44s
_cod_depositor_comments 'Adding full bibliography for 7247645--7247650.cif.'
_cod_original_cell_volume 2940.8(10)
_cod_original_sg_symbol_H-M 'P 21/c'
_cod_original_formula_sum 'C23 H36 Co0.50 F6 N4 Ni0.50 O6'
_cod_database_code 7247648
_shelx_shelxl_version_number 2018/3
_shelx_space_group_comment
; 
The symmetry employed for this shelxl refinement is uniquely defined 
by the following loop, which should always be used as a source of 
symmetry information in preference to the above space-group names. 
They are only intended as comments. 
;

loop_
_space_group_symop_operation_xyz
'x, y, z'
'-x, y+1/2, -z+1/2'
'-x, -y, -z'
'x, -y-1/2, z-1/2'

loop_
_atom_site_label
_atom_site_type_symbol
_atom_site_fract_x
_atom_site_fract_y
_atom_site_fract_z
_atom_site_U_iso_or_equiv
_atom_site_adp_type
_atom_site_occupancy
_atom_site_site_symmetry_order
_atom_site_calc_flag
_atom_site_refinement_flags_posn
_atom_site_refinement_flags_adp
_atom_site_refinement_flags_occupancy
_atom_site_disorder_assembly
_atom_site_disorder_group
Ni1 Ni 0.500000 0.500000 0.000000 0.0386(3) Uani 0.5 2 d S . P . .
Co1 Co 0.500000 0.500000 0.000000 0.0386(3) Uani 0.5 2 d S . P . .
O1A O 0.61768(19) 0.52056(19) 0.1486(3) 0.0526(9) Uani 1 1 d . . . . .
C2A C 0.6660(3) 0.5837(3) 0.1684(4) 0.0518(13) Uani 1 1 d . . . . .
C3A C 0.7514(3) 0.5733(4) 0.2922(5) 0.0617(15) Uani 1 1 d . . . . .
F4A F 0.7931(2) 0.5083(3) 0.2843(4) 0.1289(17) Uani 1 1 d . . . . .
F5A F 0.80219(19) 0.6388(2) 0.3203(3) 0.1078(13) Uani 1 1 d . . . . .
F6A F 0.74341(18) 0.5613(2) 0.3972(3) 0.0989(12) Uani 1 1 d . . . . .
C7A C 0.6508(3) 0.6526(4) 0.0922(5) 0.0794(19) Uani 1 1 d . . . . .
H7AA H 0.692528 0.693731 0.120702 0.095 Uiso 1 1 calc R U . . .
C8A C 0.5754(4) 0.6663(4) -0.0285(5) 0.090(2) Uani 1 1 d . . . . .
C9A C 0.5903(11) 0.7274(9) -0.1241(16) 0.073(5) Uani 0.5 1 d . . P A 1
C10A C 0.6627(8) 0.7189(9) -0.1550(13) 0.096(5) Uani 0.5 1 d . . P A 1
H10A H 0.715612 0.729315 -0.076260 0.144 Uiso 0.5 1 calc R U P A 1
H10B H 0.662655 0.662906 -0.186442 0.144 Uiso 0.5 1 calc R U P A 1
H10C H 0.654877 0.759247 -0.221479 0.144 Uiso 0.5 1 calc R U P A 1
C11A C 0.5928(15) 0.8108(9) -0.0587(16) 0.102(7) Uani 0.5 1 d . . P A 1
H11A H 0.648418 0.819835 0.014777 0.153 Uiso 0.5 1 calc R U P A 1
H11B H 0.578619 0.855755 -0.121351 0.153 Uiso 0.5 1 calc R U P A 1
H11C H 0.553034 0.809524 -0.028140 0.153 Uiso 0.5 1 calc R U P A 1
N12A N 0.5062(8) 0.7131(7) -0.2356(11) 0.082(4) Uani 0.5 1 d . . P A 1
O13A O 0.4780(6) 0.7533(6) -0.3495(9) 0.100(3) Uani 0.5 1 d . . P A 1
C9X C 0.5500(7) 0.7590(11) -0.0930(11) 0.049(3) Uani 0.5 1 d . . P A 2
C10X C 0.5367(9) 0.8340(7) -0.0207(12) 0.090(5) Uani 0.5 1 d . . P A 2
H10G H 0.589452 0.848566 0.055677 0.135 Uiso 0.5 1 calc R U P A 2
H10H H 0.515574 0.881688 -0.079071 0.135 Uiso 0.5 1 calc R U P A 2
H10I H 0.496938 0.818314 0.006088 0.135 Uiso 0.5 1 calc R U P A 2
C11X C 0.6142(9) 0.7796(19) -0.1344(18) 0.110(9) Uani 0.5 1 d . . P A 2
H11D H 0.667517 0.791721 -0.057465 0.165 Uiso 0.5 1 calc R U P A 2
H11E H 0.620124 0.732128 -0.180152 0.165 Uiso 0.5 1 calc R U P A 2
H11F H 0.595633 0.827859 -0.191634 0.165 Uiso 0.5 1 calc R U P A 2
N12X N 0.4665(6) 0.7398(7) -0.2095(11) 0.059(3) Uani 0.5 1 d . . P A 2
O13X O 0.4293(6) 0.7880(5) -0.3105(8) 0.086(3) Uani 0.5 1 d . . P A 2
C14A C 0.4442(5) 0.6498(4) -0.2120(6) 0.112(3) Uani 1 1 d . . . . .
C15A C 0.3634(4) 0.6717(4) -0.2106(8) 0.156(4) Uani 1 1 d . . . . .
H15A H 0.322293 0.693321 -0.295461 0.233 Uiso 1 1 calc R U . . .
H15B H 0.341719 0.621823 -0.191387 0.233 Uiso 1 1 calc R U . . .
H15C H 0.375457 0.713597 -0.144231 0.233 Uiso 1 1 calc R U . . .
C16A C 0.4324(4) 0.5898(4) -0.3239(5) 0.125(3) Uani 1 1 d . . . . .
H16A H 0.389879 0.612118 -0.407197 0.188 Uiso 1 1 calc R U . . .
H16B H 0.484599 0.584853 -0.323841 0.188 Uiso 1 1 calc R U . . .
H16C H 0.415333 0.535202 -0.310282 0.188 Uiso 1 1 calc R U . . .
N17A N 0.5092(2) 0.6163(2) -0.0840(4) 0.0652(13) Uani 1 1 d . . . . .
O11S O 0.4501(2) 0.5662(2) 0.1060(3) 0.0760(11) Uani 1 1 d D . . . .
H11S H 0.476690 0.623480 0.134911 0.091 Uiso 1 1 d DR U . . .
C11S C 0.3731(4) 0.5477(6) 0.1003(8) 0.158(4) Uani 1 1 d . . . . .
H11J H 0.364838 0.586022 0.156372 0.237 Uiso 1 1 calc R U . . .
H11K H 0.327744 0.553611 0.011111 0.237 Uiso 1 1 calc R U . . .
H11L H 0.374406 0.490794 0.129661 0.237 Uiso 1 1 calc R U . . .
Ni2 Ni 1.000000 0.500000 1.000000 0.0401(3) Uani 0.5 2 d S . P . .
Co2 Co 1.000000 0.500000 1.000000 0.0401(3) Uani 0.5 2 d S . P . .
O1B O 0.88324(18) 0.48615(19) 0.8465(3) 0.0517(9) Uani 1 1 d . . . . .
C2B C 0.8277(3) 0.4300(3) 0.8294(4) 0.0442(12) Uani 1 1 d . . . . .
C3B C 0.7476(3) 0.4411(3) 0.6979(5) 0.0544(14) Uani 1 1 d . . . . .
F4B F 0.70980(19) 0.5132(2) 0.6889(3) 0.1026(13) Uani 1 1 d . . . . .
F5B F 0.76334(18) 0.4391(2) 0.5976(3) 0.0913(11) Uani 1 1 d . . . . .
F6B F 0.68935(17) 0.3817(2) 0.6705(3) 0.0849(10) Uani 1 1 d . . . . .
C7B C 0.8323(3) 0.3669(3) 0.9101(4) 0.0441(12) Uani 1 1 d . . . . .
H7BA H 0.786549 0.330553 0.880815 0.053 Uiso 1 1 calc R U . . .
C8B C 0.9039(3) 0.3526(3) 1.0386(4) 0.0391(11) Uani 1 1 d . . . . .
C9B C 0.9004(3) 0.2808(3) 1.1220(5) 0.0518(13) Uani 1 1 d . . . . .
C10B C 0.8274(3) 0.2896(4) 1.1499(5) 0.0735(17) Uani 1 1 d . . . . .
H10D H 0.774954 0.279251 1.070337 0.110 Uiso 1 1 calc R U . . .
H10E H 0.834301 0.249400 1.216072 0.110 Uiso 1 1 calc R U . . .
H10F H 0.827158 0.345690 1.180927 0.110 Uiso 1 1 calc R U . . .
C11B C 0.9025(3) 0.1934(3) 1.0640(5) 0.0708(17) Uani 1 1 d . . . . .
H11G H 0.849648 0.183470 0.985011 0.106 Uiso 1 1 calc R U . . .
H11H H 0.947143 0.192434 1.043721 0.106 Uiso 1 1 calc R U . . .
H11I H 0.912000 0.150143 1.127526 0.106 Uiso 1 1 calc R U . . .
N12B N 0.9817(3) 0.2966(3) 1.2439(4) 0.0615(12) Uani 1 1 d . . . . .
O13B O 1.0058(2) 0.2562(2) 1.3506(3) 0.0786(12) Uani 1 1 d . . . . .
C14B C 1.0304(3) 0.3665(3) 1.2306(4) 0.0518(13) Uani 1 1 d . . . . .
C15B C 1.1109(3) 0.3287(3) 1.2441(5) 0.0770(18) Uani 1 1 d . . . . .
H15D H 1.146545 0.309610 1.333100 0.115 Uiso 1 1 calc R U . . .
H15E H 1.096897 0.281879 1.184584 0.115 Uiso 1 1 calc R U . . .
H15F H 1.140023 0.370871 1.223113 0.115 Uiso 1 1 calc R U . . .
C16B C 1.0451(3) 0.4334(3) 1.3322(4) 0.0654(15) Uani 1 1 d . . . . .
H16D H 1.082297 0.411744 1.418990 0.098 Uiso 1 1 calc R U . . .
H16E H 1.070005 0.482336 1.316913 0.098 Uiso 1 1 calc R U . . .
H16F H 0.992307 0.448741 1.325089 0.098 Uiso 1 1 calc R U . . .
N17B N 0.9736(2) 0.3967(2) 1.0955(3) 0.0425(9) Uani 1 1 d . . . . .
O21S O 1.0432(2) 0.4105(2) 0.9127(3) 0.0615(10) Uani 1 1 d D . . . .
H21S H 1.008969 0.363666 0.873666 0.074 Uiso 1 1 d DR U . . .
C21S C 1.1168(4) 0.4147(4) 0.9070(7) 0.088(2) Uani 1 1 d . . . . .
H21A H 1.105713 0.394751 0.821395 0.106 Uiso 1 1 calc R U . . .
H21B H 1.134827 0.473146 0.915980 0.106 Uiso 1 1 calc R U . . .
C22S C 1.1801(8) 0.3677(9) 1.0036(13) 0.293(8) Uani 1 1 d . . . . .
H22A H 1.229703 0.372385 0.996031 0.439 Uiso 1 1 calc R U . . .
H22B H 1.192036 0.387984 1.088534 0.439 Uiso 1 1 calc R U . . .
H22C H 1.162933 0.309621 0.993988 0.439 Uiso 1 1 calc R U . . .

loop_
_atom_site_aniso_label
_atom_site_aniso_U_11
_atom_site_aniso_U_22
_atom_site_aniso_U_33
_atom_site_aniso_U_23
_atom_site_aniso_U_13
_atom_site_aniso_U_12
Ni1 0.0412(5) 0.0307(5) 0.0365(5) 0.0010(4) 0.0140(4) -0.0011(4)
Co1 0.0412(5) 0.0307(5) 0.0365(5) 0.0010(4) 0.0140(4) -0.0011(4)
O1A 0.0497(19) 0.046(2) 0.0461(19) 0.0057(15) 0.0119(16) -0.0052(15)
C2A 0.044(3) 0.066(4) 0.039(3) 0.000(3) 0.015(2) -0.009(3)
C3A 0.043(3) 0.072(4) 0.057(4) 0.001(3) 0.015(3) -0.011(3)
F4A 0.063(2) 0.145(4) 0.132(3) -0.036(3) 0.013(2) 0.027(2)
F5A 0.075(2) 0.125(3) 0.078(2) 0.007(2) 0.0050(18) -0.049(2)
F6A 0.075(2) 0.152(4) 0.0432(18) 0.024(2) 0.0102(17) -0.015(2)
C7A 0.086(4) 0.078(4) 0.045(3) 0.007(3) 0.010(3) -0.046(3)
C8A 0.092(4) 0.077(4) 0.050(3) 0.026(3) -0.002(3) -0.046(3)
C9A 0.061(9) 0.050(9) 0.068(9) 0.015(7) 0.004(8) -0.019(8)
C10A 0.084(9) 0.082(11) 0.098(10) 0.031(8) 0.027(9) -0.002(8)
C11A 0.143(18) 0.036(9) 0.086(12) 0.022(9) 0.027(12) -0.010(11)
N12A 0.116(11) 0.041(7) 0.050(7) 0.025(5) 0.013(7) -0.022(7)
O13A 0.109(8) 0.069(7) 0.078(6) 0.033(5) 0.015(6) -0.019(5)
C9X 0.050(7) 0.048(9) 0.039(6) 0.002(5) 0.015(5) -0.016(6)
C10X 0.139(13) 0.030(7) 0.072(9) 0.010(6) 0.031(9) 0.010(7)
C11X 0.067(10) 0.16(2) 0.082(12) 0.057(14) 0.020(9) -0.051(12)
N12X 0.051(6) 0.055(8) 0.053(6) 0.012(5) 0.012(5) -0.009(5)
O13X 0.091(6) 0.067(6) 0.055(5) 0.030(4) 0.003(5) -0.016(5)
C14A 0.129(6) 0.062(4) 0.060(4) 0.038(3) -0.016(4) -0.049(4)
C15A 0.098(5) 0.067(5) 0.173(8) 0.034(5) -0.029(5) 0.029(4)
C16A 0.159(6) 0.115(6) 0.034(3) 0.022(3) -0.002(4) -0.077(5)
N17A 0.069(3) 0.041(3) 0.048(2) 0.0141(19) 0.001(2) -0.015(2)
O11S 0.076(2) 0.082(3) 0.074(2) -0.030(2) 0.041(2) 0.000(2)
C11S 0.084(5) 0.281(12) 0.144(7) -0.076(7) 0.083(5) -0.017(6)
Ni2 0.0401(5) 0.0308(5) 0.0403(5) 0.0020(4) 0.0133(4) -0.0005(4)
Co2 0.0401(5) 0.0308(5) 0.0403(5) 0.0020(4) 0.0133(4) -0.0005(4)
O1B 0.0507(18) 0.043(2) 0.0471(18) 0.0080(15) 0.0137(15) -0.0071(15)
C2B 0.043(3) 0.038(3) 0.043(3) -0.003(2) 0.014(2) 0.000(2)
C3B 0.045(3) 0.058(4) 0.048(3) 0.003(3) 0.015(3) -0.010(3)
F4B 0.066(2) 0.080(3) 0.106(3) 0.000(2) 0.0011(19) 0.0206(18)
F5B 0.070(2) 0.145(3) 0.0445(18) 0.0073(19) 0.0175(17) -0.0148(19)
F6B 0.0586(17) 0.104(3) 0.0599(18) 0.0045(17) 0.0056(15) -0.0346(18)
C7B 0.051(3) 0.039(3) 0.039(3) -0.002(2) 0.019(2) -0.005(2)
C8B 0.047(3) 0.027(2) 0.044(3) 0.000(2) 0.023(2) 0.003(2)
C9B 0.062(3) 0.033(3) 0.050(3) 0.005(2) 0.021(3) -0.011(2)
C10B 0.077(4) 0.081(4) 0.074(4) 0.008(3) 0.046(3) -0.014(3)
C11B 0.087(4) 0.042(3) 0.074(4) 0.000(3) 0.034(3) -0.011(3)
N12B 0.072(3) 0.046(3) 0.050(3) 0.015(2) 0.018(2) -0.009(2)
O13B 0.099(3) 0.055(2) 0.059(2) 0.0245(19) 0.023(2) -0.010(2)
C14B 0.045(3) 0.045(3) 0.046(3) 0.013(2) 0.008(2) -0.005(2)
C15B 0.055(3) 0.064(4) 0.092(4) 0.036(3) 0.022(3) 0.016(3)
C16B 0.077(4) 0.060(4) 0.043(3) 0.000(3) 0.017(3) -0.011(3)
N17B 0.045(2) 0.032(2) 0.040(2) 0.0002(16) 0.0139(18) 0.0017(17)
O21S 0.0531(19) 0.049(2) 0.090(3) -0.0148(18) 0.0415(19) -0.0089(17)
C21S 0.107(6) 0.062(5) 0.105(5) -0.009(4) 0.060(5) 0.000(4)
C22S 0.308(19) 0.29(2) 0.33(2) -0.051(15) 0.198(17) -0.082(14)

loop_
_atom_type_symbol
_atom_type_description
_atom_type_scat_dispersion_real
_atom_type_scat_dispersion_imag
_atom_type_scat_source
C C 0.0033 0.0016 'International Tables Vol C Tables 4.2.6.8 and 6.1.1.4'
H H 0.0000 0.0000 'International Tables Vol C Tables 4.2.6.8 and 6.1.1.4'
N N 0.0061 0.0033 'International Tables Vol C Tables 4.2.6.8 and 6.1.1.4'
O O 0.0106 0.0060 'International Tables Vol C Tables 4.2.6.8 and 6.1.1.4'
F F 0.0171 0.0103 'International Tables Vol C Tables 4.2.6.8 and 6.1.1.4'
Co Co 0.3494 0.9721 'International Tables Vol C Tables 4.2.6.8 and 6.1.1.4'
Ni Ni 0.3393 1.1124 'International Tables Vol C Tables 4.2.6.8 and 6.1.1.4'

loop_
_geom_angle_atom_site_label_1
_geom_angle_atom_site_label_2
_geom_angle_atom_site_label_3
_geom_angle
_geom_angle_site_symmetry_1
_geom_angle_site_symmetry_3
_geom_angle_publ_flag
O1A Ni1 O1A 180.00(15) . 3_665 ?
O1A Ni1 N17A 87.73(13) . . ?
O1A Ni1 N17A 92.27(13) 3_665 . ?
O1A Ni1 N17A 92.27(13) . 3_665 ?
O1A Ni1 N17A 87.73(13) 3_665 3_665 ?
N17A Ni1 N17A 180.0 . 3_665 ?
O1A Ni1 O11S 90.23(13) . . ?
O1A Ni1 O11S 89.77(13) 3_665 . ?
N17A Ni1 O11S 89.97(16) . . ?
N17A Ni1 O11S 90.03(16) 3_665 . ?
O1A Ni1 O11S 89.77(13) . 3_665 ?
O1A Ni1 O11S 90.23(13) 3_665 3_665 ?
N17A Ni1 O11S 90.03(16) . 3_665 ?
N17A Ni1 O11S 89.97(16) 3_665 3_665 ?
O11S Ni1 O11S 180.0 . 3_665 ?
C2A O1A Ni1 129.1(3) . . ?
O1A C2A C7A 128.2(4) . . ?
O1A C2A C3A 112.3(5) . . ?
C7A C2A C3A 119.4(5) . . ?
F4A C3A F5A 105.7(5) . . ?
F4A C3A F6A 107.0(5) . . ?
F5A C3A F6A 105.9(5) . . ?
F4A C3A C2A 112.1(5) . . ?
F5A C3A C2A 114.5(5) . . ?
F6A C3A C2A 111.2(4) . . ?
C2A C7A C8A 124.1(5) . . ?
N17A C8A C7A 126.8(5) . . ?
N17A C8A C9A 117.2(6) . . ?
C7A C8A C9A 111.5(7) . . ?
N17A C8A C9X 109.8(6) . . ?
C7A C8A C9X 121.1(6) . . ?
N12A C9A C11A 109.9(17) . . ?
N12A C9A C10A 115.1(16) . . ?
C11A C9A C10A 112.4(19) . . ?
N12A C9A C8A 93.3(12) . . ?
C11A C9A C8A 98(2) . . ?
C10A C9A C8A 125.2(11) . . ?
O13A N12A C9A 122.1(13) . . ?
O13A N12A C14A 120.5(9) . . ?
C9A N12A C14A 117.2(11) . . ?
N12X C9X C11X 111.1(12) . . ?
N12X C9X C10X 106.7(11) . . ?
C11X C9X C10X 111.7(19) . . ?
N12X C9X C8A 99.6(9) . . ?
C11X C9X C8A 104.9(17) . . ?
C10X C9X C8A 122.1(9) . . ?
O13X N12X C14A 122.8(9) . . ?
O13X N12X C9X 123.6(11) . . ?
C14A N12X C9X 111.3(10) . . ?
N17A C14A N12X 104.6(6) . . ?
N17A C14A C16A 110.0(6) . . ?
N12X C14A C16A 122.0(7) . . ?
N17A C14A C15A 111.5(6) . . ?
N12X C14A C15A 92.3(7) . . ?
C16A C14A C15A 115.0(5) . . ?
N17A C14A N12A 96.7(6) . . ?
C16A C14A N12A 92.8(7) . . ?
C15A C14A N12A 128.3(7) . . ?
C8A N17A C14A 111.2(4) . . ?
C8A N17A Ni1 124.0(3) . . ?
C14A N17A Ni1 124.8(3) . . ?
C11S O11S Ni1 125.2(4) . . ?
O1B Ni2 O1B 180.0 3_767 . ?
O1B Ni2 O21S 90.91(12) 3_767 . ?
O1B Ni2 O21S 89.09(12) . . ?
O1B Ni2 O21S 89.09(12) 3_767 3_767 ?
O1B Ni2 O21S 90.91(12) . 3_767 ?
O21S Ni2 O21S 180.0 . 3_767 ?
O1B Ni2 N17B 88.00(12) 3_767 3_767 ?
O1B Ni2 N17B 92.00(12) . 3_767 ?
O21S Ni2 N17B 91.30(13) . 3_767 ?
O21S Ni2 N17B 88.70(13) 3_767 3_767 ?
O1B Ni2 N17B 92.00(12) 3_767 . ?
O1B Ni2 N17B 88.00(12) . . ?
O21S Ni2 N17B 88.70(13) . . ?
O21S Ni2 N17B 91.30(13) 3_767 . ?
N17B Ni2 N17B 180.0(2) 3_767 . ?
C2B O1B Ni2 128.4(3) . . ?
O1B C2B C7B 129.4(4) . . ?
O1B C2B C3B 111.5(4) . . ?
C7B C2B C3B 119.1(4) . . ?
F4B C3B F6B 105.4(4) . . ?
F4B C3B F5B 106.6(5) . . ?
F6B C3B F5B 105.7(4) . . ?
F4B C3B C2B 112.7(4) . . ?
F6B C3B C2B 114.5(4) . . ?
F5B C3B C2B 111.3(4) . . ?
C2B C7B C8B 123.7(4) . . ?
N17B C8B C7B 126.6(4) . . ?
N17B C8B C9B 114.7(4) . . ?
C7B C8B C9B 118.7(4) . . ?
N12B C9B C8B 98.4(3) . . ?
N12B C9B C10B 110.1(4) . . ?
C8B C9B C10B 113.0(4) . . ?
N12B C9B C11B 109.8(4) . . ?
C8B C9B C11B 111.6(4) . . ?
C10B C9B C11B 112.9(4) . . ?
O13B N12B C9B 123.4(4) . . ?
O13B N12B C14B 123.3(4) . . ?
C9B N12B C14B 113.2(4) . . ?
N17B C14B N12B 102.6(3) . . ?
N17B C14B C16B 111.6(4) . . ?
N12B C14B C16B 108.7(4) . . ?
N17B C14B C15B 111.5(4) . . ?
N12B C14B C15B 107.4(4) . . ?
C16B C14B C15B 114.2(4) . . ?
C8B N17B C14B 111.0(4) . . ?
C8B N17B Ni2 123.7(3) . . ?
C14B N17B Ni2 125.4(3) . . ?
C21S O21S Ni2 126.8(4) . . ?
C22S C21S O21S 112.2(8) . . ?

loop_
_geom_bond_atom_site_label_1
_geom_bond_atom_site_label_2
_geom_bond_distance
_geom_bond_site_symmetry_2
_geom_bond_publ_flag
Ni1 O1A 2.007(3) . ?
Ni1 O1A 2.007(3) 3_665 ?
Ni1 N17A 2.134(4) . ?
Ni1 N17A 2.134(4) 3_665 ?
Ni1 O11S 2.147(3) . ?
Ni1 O11S 2.147(3) 3_665 ?
O1A C2A 1.278(5) . ?
C2A C7A 1.348(7) . ?
C2A C3A 1.518(6) . ?
C3A F4A 1.314(6) . ?
C3A F5A 1.321(5) . ?
C3A F6A 1.322(6) . ?
C7A C8A 1.414(6) . ?
C8A N17A 1.315(6) . ?
C8A C9A 1.60(2) . ?
C8A C9X 1.609(16) . ?
C9A N12A 1.454(16) . ?
C9A C11A 1.51(2) . ?
C9A C10A 1.55(3) . ?
N12A O13A 1.326(12) . ?
N12A C14A 1.639(14) . ?
C9X N12X 1.484(14) . ?
C9X C11X 1.52(2) . ?
C9X C10X 1.55(2) . ?
N12X O13X 1.280(12) . ?
N12X C14A 1.479(13) . ?
C14A N17A 1.469(6) . ?
C14A C16A 1.542(10) . ?
C14A C15A 1.530(10) . ?
O11S C11S 1.410(6) . ?
Ni2 O1B 2.002(3) 3_767 ?
Ni2 O1B 2.002(3) . ?
Ni2 O21S 2.118(3) . ?
Ni2 O21S 2.118(3) 3_767 ?
Ni2 N17B 2.167(4) 3_767 ?
Ni2 N17B 2.167(4) . ?
O1B C2B 1.290(5) . ?
C2B C7B 1.348(6) . ?
C2B C3B 1.514(6) . ?
C3B F4B 1.314(6) . ?
C3B F6B 1.337(5) . ?
C3B F5B 1.341(5) . ?
C7B C8B 1.435(5) . ?
C8B N17B 1.308(5) . ?
C8B C9B 1.520(6) . ?
C9B N12B 1.480(5) . ?
C9B C10B 1.536(7) . ?
C9B C11B 1.550(6) . ?
N12B O13B 1.269(4) . ?
N12B C14B 1.479(6) . ?
C14B N17B 1.471(5) . ?
C14B C16B 1.513(6) . ?
C14B C15B 1.527(6) . ?
O21S C21S 1.387(7) . ?
C21S C22S 1.366(13) . ?

loop_
_geom_hbond_atom_site_label_D
_geom_hbond_atom_site_label_H
_geom_hbond_atom_site_label_A
_geom_hbond_distance_DH
_geom_hbond_distance_HA
_geom_hbond_distance_DA
_geom_hbond_angle_DHA
_geom_hbond_site_symmetry_A
_geom_hbond_publ_flag
O21S H21S O13B 0.93 1.91 2.732(5) 145.6 4_565 yes
O11S H11S O13X^b 1.01 1.92 2.608(8) 123.2 4_576 yes
O11S H11S O13A^a 1.01 1.96 2.905(10) 155.8 4_576 yes
